data_7036618
loop_
_publ_author_name
'Mautner, Franz A.'
'Berger, Christian'
'Scherzer, Michael'
'Fischer, Roland C.'
'Maxwell, Lindley'
'Ruiz, Eliseo'
'Vicente, Ramon'

_publ_section_title
;
 Different topologies in three manganese-\m-azido 1D compounds: magnetic
 behavior and DFT-quantum Monte Carlo calculations.
;
_journal_issue 42
_journal_name_full 'Dalton transactions (Cambridge, England : 2003)'
_journal_page_first 18632
_journal_page_last 18642
_journal_paper_doi 10.1039/c5dt03034j
_journal_volume 44
_journal_year 2015
_chemical_formula_moiety 'C8 H10 Mn N12'
_chemical_formula_sum 'C8 H10 Mn N12'
_chemical_formula_weight 329.22
_chemical_name_common '[Mn(aminopyrazine)2(N3)2]n'
_chemical_name_systematic
; 
 ? 
;
_space_group_IT_number 2
_symmetry_cell_setting triclinic
_symmetry_space_group_name_Hall '-P 1'
_symmetry_space_group_name_H-M 'P -1'
_atom_sites_solution_hydrogens geom
_atom_sites_solution_primary direct
_atom_sites_solution_secondary difmap
_audit_creation_method SHELXL
_audit_update_record
;
2015-09-01 deposited with the CCDC.
2015-09-23 downloaded from the CCDC.
;
_cell_angle_alpha 101.48(2)
_cell_angle_beta 96.04(2)
_cell_angle_gamma 96.73(2)
_cell_formula_units_Z 1
_cell_length_a 3.4751(5)
_cell_length_b 7.7427(7)
_cell_length_c 12.4280(14)
_cell_measurement_reflns_used 2000
_cell_measurement_temperature 100(2)
_cell_measurement_theta_max 26.00
_cell_measurement_theta_min 1.70
_cell_volume 322.60(7)
_computing_cell_refinement 'Bruker SAINT'
_computing_data_collection 'Bruker SMART'
_computing_data_reduction 'Bruker SAINT'
_computing_molecular_graphics Mercury
_computing_publication_material PLATON
_computing_structure_refinement 'SHELXL-97 (Sheldrick, 2008)'
_computing_structure_solution 'SHELXS-97 (Sheldrick, 2008)'
_diffrn_ambient_temperature 100(2)
_diffrn_measured_fraction_theta_full 0.983
_diffrn_measured_fraction_theta_max 0.983
_diffrn_measurement_device_type 'Bruker SMART APEX CCD'
_diffrn_measurement_method \w-scans
_diffrn_radiation_monochromator graphite
_diffrn_radiation_source 'fine-focus sealed tube'
_diffrn_radiation_type MoK\a
_diffrn_radiation_wavelength 0.71073
_diffrn_reflns_av_R_equivalents 0.0219
_diffrn_reflns_av_unetI/netI 0.0341
_diffrn_reflns_limit_h_max 4
_diffrn_reflns_limit_h_min -4
_diffrn_reflns_limit_k_max 9
_diffrn_reflns_limit_k_min -9
_diffrn_reflns_limit_l_max 15
_diffrn_reflns_limit_l_min -15
_diffrn_reflns_number 2589
_diffrn_reflns_theta_full 26.35
_diffrn_reflns_theta_max 26.35
_diffrn_reflns_theta_min 1.69
_exptl_absorpt_coefficient_mu 1.040
_exptl_absorpt_correction_T_max 0.9215
_exptl_absorpt_correction_T_min 0.7124
_exptl_absorpt_correction_type multi-scan
_exptl_absorpt_process_details SADABS
_exptl_crystal_colour yellow
_exptl_crystal_density_diffrn 1.695
_exptl_crystal_density_method 'not measured'
_exptl_crystal_description irregular
_exptl_crystal_F_000 167
_exptl_crystal_size_max 0.35
_exptl_crystal_size_mid 0.18
_exptl_crystal_size_min 0.08
_refine_diff_density_max 1.394
_refine_diff_density_min -0.365
_refine_diff_density_rms 0.099
_refine_ls_extinction_method none
_refine_ls_goodness_of_fit_ref 1.158
_refine_ls_matrix_type full
_refine_ls_number_parameters 107
_refine_ls_number_reflns 1298
_refine_ls_number_restraints 0
_refine_ls_restrained_S_all 1.158
_refine_ls_R_factor_all 0.0463
_refine_ls_R_factor_gt 0.0452
_refine_ls_shift/su_max 0.000
_refine_ls_shift/su_mean 0.000
_refine_ls_structure_factor_coef Fsqd
_refine_ls_weighting_details 'calc w=1/[\s^2^(Fo^2^)+(0.0507P)^2^+0.5661P] where P=(Fo^2^+2Fc^2^)/3'
_refine_ls_weighting_scheme calc
_refine_ls_wR_factor_gt 0.1100
_refine_ls_wR_factor_ref 0.1107
_reflns_number_gt 1263
_reflns_number_total 1298
_reflns_threshold_expression >2sigma(I)
_cod_data_source_file c5dt03034j2.cif
_cod_data_source_block fm416n
_cod_depositor_comments
;
The following automatic conversions were performed:

'_symmetry_cell_setting' value 'Triclinic' changed to 'triclinic'
according to
/usr/data/users/saulius/crontab/automatic-downloads/rss-feeds/RSC/lib/dictionaries/cif_core.dic
dictionary named 'cif_core.dic' version 2.4.2 from 2011-04-26.

Automatic conversion script
Id: cif_fix_values 3271 2015-04-21 07:52:19Z andrius 

 Adding full bibliography for 7036618--7036620.cif.
;
_cod_database_code 7036618

loop_
_symmetry_equiv_pos_as_xyz
'x, y, z'
'-x, -y, -z'

loop_
_atom_site_label
_atom_site_type_symbol
_atom_site_fract_x
_atom_site_fract_y
_atom_site_fract_z
_atom_site_U_iso_or_equiv
_atom_site_adp_type
_atom_site_occupancy
_atom_site_symmetry_multiplicity
_atom_site_calc_flag
_atom_site_refinement_flags
Mn1 Mn 0.5000 0.5000 0.0000 0.0111(2) Uani 1 2 d S
N11 N 0.9632(7) 0.3312(3) 0.02847(19) 0.0147(5) Uani 1 1 d .
N12 N 0.9901(7) 0.2197(3) 0.0838(2) 0.0155(5) Uani 1 1 d .
N13 N 1.0185(8) 0.1148(4) 0.1366(2) 0.0251(6) Uani 1 1 d .
N1 N 0.5757(7) 0.6288(3) 0.1833(2) 0.0156(5) Uani 1 1 d .
N2 N 0.6253(7) 0.7946(3) 0.4068(2) 0.0181(5) Uani 1 1 d .
N3 N 0.4578(8) 1.0493(4) 0.3539(2) 0.0210(6) Uani 1 1 d .
H5 H 0.350(12) 1.089(5) 0.307(4) 0.025(7) Uiso 1 1 d .
H6 H 0.418(11) 1.094(5) 0.418(4) 0.025(7) Uiso 1 1 d .
C1 C 0.5074(8) 0.7945(4) 0.2136(2) 0.0163(6) Uani 1 1 d .
H1 H 0.4419 0.8566 0.1591 0.020(9) Uiso 1 1 d R
C2 C 0.5274(8) 0.8803(4) 0.3265(2) 0.0169(6) Uani 1 1 d .
C3 C 0.6975(9) 0.6276(4) 0.3741(2) 0.0195(6) Uani 1 1 d .
H3 H 0.7665 0.5652 0.4281 0.025(9) Uiso 1 1 d R
C4 C 0.6728(8) 0.5423(4) 0.2651(2) 0.0175(6) Uani 1 1 d .
H4 H 0.7229 0.4254 0.2469 0.017(8) Uiso 1 1 d R

loop_
_atom_site_aniso_label
_atom_site_aniso_U_11
_atom_site_aniso_U_22
_atom_site_aniso_U_33
_atom_site_aniso_U_23
_atom_site_aniso_U_13
_atom_site_aniso_U_12
Mn1 0.0119(3) 0.0120(3) 0.0097(3) 0.0024(2) 0.0011(2) 0.0030(2)
N11 0.0176(12) 0.0127(11) 0.0143(12) 0.0038(9) 0.0013(9) 0.0031(9)
N12 0.0150(12) 0.0157(12) 0.0163(12) 0.0028(9) 0.0032(9) 0.0045(9)
N13 0.0298(15) 0.0236(14) 0.0276(15) 0.0160(12) 0.0059(12) 0.0077(12)
N1 0.0135(12) 0.0185(12) 0.0146(12) 0.0036(9) 0.0020(9) 0.0020(9)
N2 0.0188(12) 0.0212(13) 0.0137(12) 0.0026(10) 0.0008(10) 0.0038(10)
N3 0.0276(15) 0.0219(14) 0.0131(13) 0.0010(10) 0.0012(11) 0.0079(11)
C1 0.0152(13) 0.0191(14) 0.0146(14) 0.0037(11) 0.0021(10) 0.0017(11)
C2 0.0141(13) 0.0198(14) 0.0164(14) 0.0035(11) 0.0017(11) 0.0021(11)
C3 0.0198(15) 0.0239(16) 0.0169(14) 0.0083(12) 0.0024(12) 0.0057(12)
C4 0.0167(14) 0.0180(14) 0.0191(15) 0.0054(11) 0.0020(11) 0.0055(11)

loop_
_atom_type_symbol
_atom_type_description
_atom_type_scat_dispersion_real
_atom_type_scat_dispersion_imag
_atom_type_scat_source
C C 0.0033 0.0016 'International Tables Vol C Tables 4.2.6.8 and 6.1.1.4'
H H 0.0000 0.0000 'International Tables Vol C Tables 4.2.6.8 and 6.1.1.4'
Mn Mn 0.3368 0.7283 'International Tables Vol C Tables 4.2.6.8 and 6.1.1.4'
N N 0.0061 0.0033 'International Tables Vol C Tables 4.2.6.8 and 6.1.1.4'

loop_
_geom_angle_atom_site_label_1
_geom_angle_atom_site_label_2
_geom_angle_atom_site_label_3
_geom_angle
_geom_angle_site_symmetry_1
_geom_angle_site_symmetry_3
N11 Mn1 N11 180.0 2_665 .
N11 Mn1 N11 101.67(9) 2_665 2_765
N11 Mn1 N11 78.33(9) . 2_765
N11 Mn1 N11 78.33(9) 2_665 1_455
N11 Mn1 N11 101.67(9) . 1_455
N11 Mn1 N11 180.0 2_765 1_455
N11 Mn1 N1 91.07(9) 2_665 2_665
N11 Mn1 N1 88.93(9) . 2_665
N11 Mn1 N1 87.42(9) 2_765 2_665
N11 Mn1 N1 92.58(9) 1_455 2_665
N11 Mn1 N1 88.93(9) 2_665 .
N11 Mn1 N1 91.07(9) . .
N11 Mn1 N1 92.58(9) 2_765 .
N11 Mn1 N1 87.42(9) 1_455 .
N1 Mn1 N1 180.0 2_665 .
N12 N11 Mn1 132.26(19) . .
N12 N11 Mn1 120.74(19) . 1_655
Mn1 N11 Mn1 101.67(9) . 1_655
N13 N12 N11 179.4(3) . .
C1 N1 C4 117.4(2) . .
C1 N1 Mn1 118.94(19) . .
C4 N1 Mn1 123.63(19) . .
C3 N2 C2 116.5(3) . .
C2 N3 H5 118(3) . .
C2 N3 H6 121(3) . .
H5 N3 H6 114(4) . .
N1 C1 C2 122.1(3) . .
N1 C1 H1 118.9 . .
C2 C1 H1 119.0 . .
N2 C2 N3 119.4(3) . .
N2 C2 C1 120.3(3) . .
N3 C2 C1 120.3(3) . .
N2 C3 C4 123.8(3) . .
N2 C3 H3 118.3 . .
C4 C3 H3 118.0 . .
N1 C4 C3 120.0(3) . .
N1 C4 H4 119.8 . .
C3 C4 H4 120.2 . .

loop_
_geom_bond_atom_site_label_1
_geom_bond_atom_site_label_2
_geom_bond_distance
_geom_bond_site_symmetry_2
Mn1 N11 2.232(2) 2_665
Mn1 N11 2.232(2) .
Mn1 N11 2.250(2) 2_765
Mn1 N11 2.250(2) 1_455
Mn1 N1 2.272(2) 2_665
Mn1 N1 2.272(2) .
N11 N12 1.212(3) .
N11 Mn1 2.250(2) 1_655
N12 N13 1.148(3) .
N1 C1 1.320(4) .
N1 C4 1.359(4) .
N2 C3 1.337(4) .
N2 C2 1.341(4) .
N3 C2 1.342(4) .
N3 H5 0.79(4) .
N3 H6 0.84(4) .
C1 C2 1.419(4) .
C1 H1 0.9294 .
C3 C4 1.373(4) .
C3 H3 0.9295 .
C4 H4 0.9297 .

loop_
_geom_torsion_atom_site_label_1
_geom_torsion_atom_site_label_2
_geom_torsion_atom_site_label_3
_geom_torsion_atom_site_label_4
_geom_torsion
C4 N1 C1 C2 -0.9(4)
C3 N2 C2 N3 -178.9(3)
C3 N2 C2 C1 -0.5(4)
N1 C1 C2 N2 1.3(4)
N1 C1 C2 N3 179.7(3)
C2 N2 C3 C4 -0.6(4)
C1 N1 C4 C3 -0.2(4)
N2 C3 C4 N1 1.0(5)
